data_7018119
loop_
_publ_author_name
'Sarma, Moushumi'
'Mondal, Biplab'

_publ_section_title
;
 Nitric oxide reactivity of copper(ii) complexes of bidentate amine
 ligands: effect of substitution on ligand nitrosation.
;
_journal_issue 10
_journal_name_full 'Dalton transactions (Cambridge, England : 2003)'
_journal_page_first 2927
_journal_page_last 2934
_journal_paper_doi 10.1039/c2dt11082b
_journal_volume 41
_journal_year 2012
_chemical_formula_sum 'C4 H10 N4 O2'
_chemical_formula_weight 146.16
_chemical_name_systematic
;
?
;
_space_group_IT_number 15
_symmetry_cell_setting monoclinic
_symmetry_space_group_name_Hall '-C 2yc'
_symmetry_space_group_name_H-M 'C 1 2/c 1'
_atom_sites_solution_hydrogens geom
_atom_sites_solution_primary direct
_atom_sites_solution_secondary difmap
_audit_creation_method SHELXL-97
_cell_angle_alpha 90.00
_cell_angle_beta 97.710(6)
_cell_angle_gamma 90.00
_cell_formula_units_Z 4
_cell_length_a 5.7944(6)
_cell_length_b 10.0079(6)
_cell_length_c 13.3326(11)
_cell_measurement_reflns_used 1185
_cell_measurement_temperature 296(2)
_cell_volume 766.17(11)
_computing_cell_refinement 'Bruker SMART'
_computing_data_collection 'Bruker SMART'
_computing_data_reduction 'Bruker SAINT'
_computing_molecular_graphics 'Bruker SHELXTL'
_computing_publication_material 'Bruker SHELXTL'
_computing_structure_refinement 'SHELXL-97 (Sheldrick, 1997)'
_computing_structure_solution 'SHELXS-97 (Sheldrick, 1990)'
_diffrn_ambient_temperature 296(2)
_diffrn_measured_fraction_theta_full 0.998
_diffrn_measured_fraction_theta_max 0.998
_diffrn_measurement_device_type 'CCD area detector'
_diffrn_measurement_method 'phi and omega scans'
_diffrn_radiation_monochromator graphite
_diffrn_radiation_source 'fine-focus sealed tube'
_diffrn_radiation_type MoK\a
_diffrn_radiation_wavelength 0.71073
_diffrn_reflns_av_R_equivalents 0.0698
_diffrn_reflns_av_sigmaI/netI 0.0398
_diffrn_reflns_limit_h_max 7
_diffrn_reflns_limit_h_min -5
_diffrn_reflns_limit_k_max 7
_diffrn_reflns_limit_k_min -12
_diffrn_reflns_limit_l_max 17
_diffrn_reflns_limit_l_min -17
_diffrn_reflns_number 3343
_diffrn_reflns_theta_full 27.43
_diffrn_reflns_theta_max 27.43
_diffrn_reflns_theta_min 3.08
_exptl_absorpt_coefficient_mu 0.102
_exptl_absorpt_correction_type none
_exptl_crystal_colour colourless
_exptl_crystal_density_diffrn 1.267
_exptl_crystal_density_method 'not measured'
_exptl_crystal_description Block
_exptl_crystal_F_000 312
_exptl_crystal_size_max 0.21
_exptl_crystal_size_mid 0.18
_exptl_crystal_size_min 0.14
_refine_diff_density_max 0.250
_refine_diff_density_min -0.157
_refine_diff_density_rms 0.039
_refine_ls_extinction_method none
_refine_ls_goodness_of_fit_ref 1.145
_refine_ls_hydrogen_treatment constr
_refine_ls_matrix_type full
_refine_ls_number_parameters 47
_refine_ls_number_reflns 879
_refine_ls_number_restraints 0
_refine_ls_restrained_S_all 1.145
_refine_ls_R_factor_all 0.0984
_refine_ls_R_factor_gt 0.0638
_refine_ls_shift/su_max 0.000
_refine_ls_shift/su_mean 0.000
_refine_ls_structure_factor_coef Fsqd
_refine_ls_weighting_details 'calc w=1/[\s^2^(Fo^2^)+(0.1179P)^2^+0.0713P] where P=(Fo^2^+2Fc^2^)/3'
_refine_ls_weighting_scheme calc
_refine_ls_wR_factor_gt 0.2180
_refine_ls_wR_factor_ref 0.2463
_reflns_number_gt 482
_reflns_number_total 879
_reflns_threshold_expression >2sigma(I)
_cod_data_source_file c2dt11082b.txt
_cod_data_source_block L1
_cod_depositor_comments
;
The following automatic conversions were performed:

'_symmetry_cell_setting' value 'Monoclinic' changed to 'monoclinic'
according to /home/saulius/struct/CIF-dictionaries/cif_core.dic
dictionary named 'cif_core.dic' version 2.4.1 from 2010-06-29.

Automatic conversion script
Id: cif_fix_values 1715 2011-07-08 13:25:40Z adriana 
;
_cod_original_cell_volume 766.16(11)
_cod_original_sg_symbol_H-M C2/c
_cod_database_code 7018119

loop_
_symmetry_equiv_pos_as_xyz
'x, y, z'
'-x, y, -z+1/2'
'x+1/2, y+1/2, z'
'-x+1/2, y+1/2, -z+1/2'
'-x, -y, -z'
'x, -y, z-1/2'
'-x+1/2, -y+1/2, -z'
'x+1/2, -y+1/2, z-1/2'

loop_
_atom_site_label
_atom_site_type_symbol
_atom_site_fract_x
_atom_site_fract_y
_atom_site_fract_z
_atom_site_U_iso_or_equiv
_atom_site_adp_type
_atom_site_occupancy
_atom_site_symmetry_multiplicity
_atom_site_calc_flag
_atom_site_refinement_flags
N1 N -0.0177(3) 0.54460(17) 0.14019(15) 0.0786(8) Uani 1 1 d .
N2 N 0.1353(5) 0.6434(3) 0.1478(2) 0.1115(10) Uani 1 1 d .
C1 C 0.0518(4) 0.4284(2) 0.2008(2) 0.0869(9) Uani 1 1 d .
H1A H 0.2203 0.4262 0.2156 0.104 Uiso 1 1 calc R
H1B H 0.0021 0.3485 0.1627 0.104 Uiso 1 1 calc R
O1 O 0.0595(6) 0.7442(3) 0.1036(2) 0.1624(14) Uani 1 1 d .
C2 C -0.2494(5) 0.5593(3) 0.0865(2) 0.1008(10) Uani 1 1 d .
H2A H -0.3430 0.6099 0.1270 0.151 Uiso 1 1 calc R
H2B H -0.3176 0.4726 0.0730 0.151 Uiso 1 1 calc R
H2C H -0.2420 0.6051 0.0238 0.151 Uiso 1 1 calc R

loop_
_atom_site_aniso_label
_atom_site_aniso_U_11
_atom_site_aniso_U_22
_atom_site_aniso_U_33
_atom_site_aniso_U_23
_atom_site_aniso_U_13
_atom_site_aniso_U_12
N1 0.0807(14) 0.0688(12) 0.0868(14) -0.0095(9) 0.0135(10) -0.0128(9)
N2 0.127(2) 0.0972(17) 0.112(2) 0.0130(14) 0.0219(17) -0.0291(15)
C1 0.0833(17) 0.0620(13) 0.114(2) -0.0129(12) 0.0094(14) 0.0077(11)
O1 0.186(3) 0.125(2) 0.164(2) 0.0421(19) -0.022(2) -0.066(2)
C2 0.098(2) 0.0878(19) 0.110(2) -0.0011(14) -0.0092(16) -0.0106(13)

loop_
_atom_type_symbol
_atom_type_description
_atom_type_scat_dispersion_real
_atom_type_scat_dispersion_imag
_atom_type_scat_source
C C 0.0033 0.0016 'International Tables Vol C Tables 4.2.6.8 and 6.1.1.4'
N N 0.0061 0.0033 'International Tables Vol C Tables 4.2.6.8 and 6.1.1.4'
O O 0.0106 0.0060 'International Tables Vol C Tables 4.2.6.8 and 6.1.1.4'
H H 0.0000 0.0000 'International Tables Vol C Tables 4.2.6.8 and 6.1.1.4'

loop_
_geom_angle_atom_site_label_1
_geom_angle_atom_site_label_2
_geom_angle_atom_site_label_3
_geom_angle
_geom_angle_site_symmetry_3
N2 N1 C2 122.1(2) .
N2 N1 C1 115.2(2) .
C2 N1 C1 122.12(19) .
O1 N2 N1 112.8(3) .
N1 C1 C1 111.85(16) 2

loop_
_geom_bond_atom_site_label_1
_geom_bond_atom_site_label_2
_geom_bond_distance
_geom_bond_site_symmetry_2
N1 N2 1.323(3) .
N1 C2 1.442(4) .
N1 C1 1.443(3) .
N2 O1 1.220(3) .
C1 C1 1.514(5) 2
